data_4317109
loop_
_publ_author_name
'Thi Le Anh Nguyen'
'Thomas Devic'
'Pierre Mialane'
'Eric Rivi\`ere'
'Andreas Sonnauer'
'Norbert Stock'
'Rezan Demir-Cakan'
'Mathieu Morcrette'
'Carine Livage'
'J\'erome Marrot'
'Jean-Marie Tarascon'
'G\'erard F\'erey'

_publ_section_title
;
 Reinvestigation of the MII (M = Ni,
 Co)/TetraThiafulvaleneTetraCarboxylate System Using High-Throughput
 Methods: Isolation of a Molecular Complex and Its
 Single-Crystal-to-Single-Crystal Transformation to a Two-Dimensional
 Coordination Polymer
;
_journal_name_full 'Inorganic Chemistry'
_journal_page_first 10710
_journal_page_last 10717
_journal_paper_doi 10.1021/ic101906u
_journal_volume 49
_journal_year 2010
_chemical_formula_moiety C10H24Ni2O20S4
_chemical_formula_sum 'C10 H24 Ni2 O20 S4'
_chemical_formula_weight 709.95
_chemical_name_common 'Ni2(TTF-TC)8H20, 4H2O'
_chemical_name_systematic
;
octa aqueous dinickel(II)
tetrathiafulvalenetetracarboxylate, water solvate

;
_space_group_IT_number 14
_symmetry_cell_setting monoclinic
_symmetry_space_group_name_Hall '-P 2yn'
_symmetry_space_group_name_H-M 'P 1 21/n 1'
_atom_sites_solution_hydrogens geom
_atom_sites_solution_primary direct
_atom_sites_solution_secondary difmap
_audit_creation_method SHELXL-97
_cell_angle_alpha 90.00
_cell_angle_beta 92.724(2)
_cell_angle_gamma 90.00
_cell_formula_units_Z 2
_cell_length_a 13.8635(14)
_cell_length_b 5.0380(5)
_cell_length_c 17.8132(18)
_cell_measurement_reflns_used 3448
_cell_measurement_temperature 293(2)
_cell_measurement_theta_max 28.36
_cell_measurement_theta_min 1.82
_cell_volume 1242.7(2)
_computing_cell_refinement SAINT
_computing_data_collection SAINT
_computing_data_reduction SAINT
_computing_structure_refinement 'SHELXL-97 (Sheldrick, 1997)'
_computing_structure_solution 'SHELXS-97 (Sheldrick, 1997)'
_diffrn_ambient_temperature 293(2)
_diffrn_measured_fraction_theta_full 0.997
_diffrn_measured_fraction_theta_max 0.997
_diffrn_measurement_device_type 'CCD area detector'
_diffrn_measurement_method 'phi and omega scans'
_diffrn_radiation_monochromator graphite
_diffrn_radiation_source 'fine-focus sealed tube'
_diffrn_radiation_type MoK\a
_diffrn_radiation_wavelength 0.71073
_diffrn_reflns_av_R_equivalents 0.0373
_diffrn_reflns_av_sigmaI/netI 0.0469
_diffrn_reflns_limit_h_max 16
_diffrn_reflns_limit_h_min -18
_diffrn_reflns_limit_k_max 6
_diffrn_reflns_limit_k_min -6
_diffrn_reflns_limit_l_max 23
_diffrn_reflns_limit_l_min -20
_diffrn_reflns_number 8312
_diffrn_reflns_theta_full 28.36
_diffrn_reflns_theta_max 28.36
_diffrn_reflns_theta_min 1.82
_exptl_absorpt_coefficient_mu 1.939
_exptl_absorpt_correction_T_max 0.9623
_exptl_absorpt_correction_T_min 0.5110
_exptl_absorpt_correction_type multi-scan
_exptl_absorpt_process_details SADABS
_exptl_crystal_colour red
_exptl_crystal_density_diffrn 1.897
_exptl_crystal_density_method 'not measured'
_exptl_crystal_description needle
_exptl_crystal_F_000 728
_exptl_crystal_size_max 0.40
_exptl_crystal_size_mid 0.03
_exptl_crystal_size_min 0.02
_refine_diff_density_max 0.738
_refine_diff_density_min -0.304
_refine_diff_density_rms 0.086
_refine_ls_extinction_method none
_refine_ls_goodness_of_fit_ref 1.016
_refine_ls_hydrogen_treatment mixed
_refine_ls_matrix_type full
_refine_ls_number_parameters 199
_refine_ls_number_reflns 3106
_refine_ls_number_restraints 8
_refine_ls_restrained_S_all 1.015
_refine_ls_R_factor_all 0.0526
_refine_ls_R_factor_gt 0.0338
_refine_ls_shift/su_max 0.001
_refine_ls_shift/su_mean 0.000
_refine_ls_structure_factor_coef Fsqd
_refine_ls_weighting_details 'calc w=1/[\s^2^(Fo^2^)+(0.0338P)^2^+0.5909P] where P=(Fo^2^+2Fc^2^)/3'
_refine_ls_weighting_scheme calc
_refine_ls_wR_factor_gt 0.0724
_refine_ls_wR_factor_ref 0.0801
_reflns_number_gt 2372
_reflns_number_total 3106
_reflns_threshold_expression >2sigma(I)
_cod_data_source_file ic101906u_si_001_1.cif
_cod_data_source_block MIL136Ni
_cod_database_code 4317109

loop_
_symmetry_equiv_pos_as_xyz
'x, y, z'
'-x+1/2, y+1/2, -z+1/2'
'-x, -y, -z'
'x-1/2, -y-1/2, z-1/2'

loop_
_atom_site_label
_atom_site_type_symbol
_atom_site_fract_x
_atom_site_fract_y
_atom_site_fract_z
_atom_site_U_iso_or_equiv
_atom_site_adp_type
_atom_site_occupancy
_atom_site_symmetry_multiplicity
_atom_site_calc_flag
_atom_site_refinement_flags
_atom_site_disorder_assembly
_atom_site_disorder_group
Ni1 Ni 0.61121(2) 0.00448(6) 0.622549(17) 0.01872(10) Uani 1 1 d . . .
S1 S 0.96811(5) 0.19273(14) 0.58226(4) 0.02407(16) Uani 1 1 d . . .
S2 S 0.85615(5) 0.40593(15) 0.45070(4) 0.02728(17) Uani 1 1 d . . .
C1 C 0.9649(2) 0.4205(5) 0.50687(14) 0.0219(5) Uani 1 1 d . . .
C2 C 0.85008(18) 0.0728(5) 0.56562(13) 0.0179(5) Uani 1 1 d . . .
C3 C 0.79962(18) 0.1711(5) 0.50571(13) 0.0193(5) Uani 1 1 d . . .
C4 C 0.81892(18) -0.1373(5) 0.61889(13) 0.0186(5) Uani 1 1 d . . .
C5 C 0.69743(19) 0.1095(5) 0.47762(14) 0.0221(5) Uani 1 1 d . . .
O1 O 0.88034(14) -0.2182(4) 0.66671(10) 0.0302(5) Uani 1 1 d . . .
O2 O 0.73294(13) -0.2216(3) 0.61260(10) 0.0238(4) Uani 1 1 d . . .
O3 O 0.68659(16) 0.0271(5) 0.41246(12) 0.0454(6) Uani 1 1 d . . .
O4 O 0.62902(13) 0.1603(4) 0.51913(10) 0.0256(4) Uani 1 1 d . . .
O5 O 0.53494(15) -0.2889(4) 0.56830(12) 0.0304(5) Uani 1 1 d D . .
O6 O 0.48440(14) 0.2162(4) 0.62526(11) 0.0263(4) Uani 1 1 d D . .
O7 O 0.68813(15) 0.3034(4) 0.67685(11) 0.0275(4) Uani 1 1 d D . .
O8 O 0.59346(16) -0.1480(4) 0.72812(11) 0.0315(5) Uani 1 1 d D . .
H5A H 0.492(2) -0.243(7) 0.5400(17) 0.047 Uiso 1 1 d D . .
H5B H 0.531(3) -0.433(4) 0.584(2) 0.047 Uiso 1 1 d D . .
H6A H 0.4361(18) 0.146(7) 0.6096(19) 0.047 Uiso 1 1 d D . .
H6B H 0.468(3) 0.275(7) 0.6668(19) 0.047 Uiso 1 1 d D . .
H7A H 0.688(3) 0.322(7) 0.7204(11) 0.047 Uiso 1 1 d D . .
H7B H 0.698(3) 0.432(5) 0.6543(18) 0.047 Uiso 1 1 d D . .
H8A H 0.602(3) -0.065(6) 0.7653(14) 0.047 Uiso 1 1 d D . .
H8B H 0.545(3) -0.245(7) 0.7363(19) 0.047 Uiso 1 1 d D . .
OW1 O 0.95928(17) 0.0393(5) 0.25347(12) 0.0362(5) Uani 1 1 d D . .
OW2 O 0.2231(2) 0.0826(6) 0.71660(15) 0.0517(7) Uani 1 1 d D . .
HW1A H 0.990(3) 0.110(8) 0.2861(19) 0.078 Uiso 1 1 d D . .
HW2A H 0.235(3) 0.229(5) 0.731(2) 0.078 Uiso 1 1 d D . .
HW2B H 0.243(3) 0.068(9) 0.674(3) 0.078 Uiso 1 1 d D . .
HW1B H 0.903(4) -0.005(8) 0.266(3) 0.078 Uiso 1 1 d D . .

loop_
_atom_site_aniso_label
_atom_site_aniso_U_11
_atom_site_aniso_U_22
_atom_site_aniso_U_33
_atom_site_aniso_U_23
_atom_site_aniso_U_13
_atom_site_aniso_U_12
Ni1 0.01880(17) 0.01917(16) 0.01826(17) -0.00013(13) 0.00159(12) -0.00182(13)
S1 0.0199(3) 0.0292(3) 0.0226(3) 0.0103(3) -0.0037(2) -0.0072(3)
S2 0.0218(3) 0.0343(4) 0.0252(3) 0.0137(3) -0.0042(3) -0.0087(3)
C1 0.0275(14) 0.0234(13) 0.0144(12) 0.0023(10) -0.0037(10) 0.0027(10)
C2 0.0166(12) 0.0197(12) 0.0175(12) 0.0008(9) 0.0017(9) -0.0049(9)
C3 0.0188(12) 0.0201(12) 0.0193(12) 0.0008(10) 0.0022(10) -0.0044(10)
C4 0.0213(13) 0.0180(12) 0.0166(12) 0.0014(9) 0.0031(10) 0.0005(10)
C5 0.0220(13) 0.0242(13) 0.0200(13) 0.0037(10) -0.0010(10) -0.0038(11)
O1 0.0275(11) 0.0326(11) 0.0298(10) 0.0137(8) -0.0054(8) -0.0045(8)
O2 0.0199(9) 0.0197(9) 0.0319(10) 0.0045(8) 0.0032(8) -0.0021(7)
O3 0.0248(11) 0.0839(18) 0.0276(11) -0.0212(11) 0.0021(9) -0.0108(11)
O4 0.0191(10) 0.0377(11) 0.0200(9) 0.0037(8) 0.0028(7) 0.0020(8)
O5 0.0314(12) 0.0207(9) 0.0380(12) 0.0010(9) -0.0108(9) -0.0035(9)
O6 0.0212(10) 0.0303(11) 0.0274(10) -0.0073(8) 0.0027(8) -0.0002(8)
O7 0.0336(11) 0.0257(10) 0.0232(10) -0.0013(8) 0.0015(9) -0.0076(9)
O8 0.0408(13) 0.0338(12) 0.0203(10) 0.0014(8) 0.0054(9) -0.0096(10)
OW1 0.0307(12) 0.0484(14) 0.0294(12) 0.0093(10) 0.0016(9) -0.0008(10)
OW2 0.0511(16) 0.0626(17) 0.0434(15) -0.0065(13) 0.0232(13) -0.0081(13)

loop_
_atom_type_symbol
_atom_type_description
_atom_type_scat_dispersion_real
_atom_type_scat_dispersion_imag
_atom_type_scat_source
C C 0.0033 0.0016 'International Tables Vol C Tables 4.2.6.8 and 6.1.1.4'
H H 0.0000 0.0000 'International Tables Vol C Tables 4.2.6.8 and 6.1.1.4'
O O 0.0106 0.0060 'International Tables Vol C Tables 4.2.6.8 and 6.1.1.4'
S S 0.1246 0.1234 'International Tables Vol C Tables 4.2.6.8 and 6.1.1.4'
Ni Ni 0.3393 1.1124 'International Tables Vol C Tables 4.2.6.8 and 6.1.1.4'

loop_
_geom_angle_atom_site_label_1
_geom_angle_atom_site_label_2
_geom_angle_atom_site_label_3
_geom_angle
_geom_angle_site_symmetry_1
_geom_angle_site_symmetry_3
_geom_angle_publ_flag
O4 Ni1 O5 86.14(8) . . ?
O4 Ni1 O2 90.02(7) . . ?
O5 Ni1 O2 88.09(8) . . ?
O4 Ni1 O8 179.15(8) . . ?
O5 Ni1 O8 94.64(8) . . ?
O2 Ni1 O8 90.36(8) . . ?
O4 Ni1 O6 87.81(8) . . ?
O5 Ni1 O6 87.84(8) . . ?
O2 Ni1 O6 175.51(7) . . ?
O8 Ni1 O6 91.87(9) . . ?
O4 Ni1 O7 93.49(8) . . ?
O5 Ni1 O7 179.58(8) . . ?
O2 Ni1 O7 92.11(8) . . ?
O8 Ni1 O7 85.73(8) . . ?
O6 Ni1 O7 91.94(8) . . ?
C2 S1 C1 96.09(12) . . ?
C3 S2 C1 95.96(12) . . ?
C1 C1 S1 123.8(3) 3_766 . ?
C1 C1 S2 123.1(3) 3_766 . ?
S1 C1 S2 113.10(15) . . ?
C3 C2 C4 127.5(2) . . ?
C3 C2 S1 116.95(19) . . ?
C4 C2 S1 115.50(17) . . ?
C2 C3 C5 129.2(2) . . ?
C2 C3 S2 117.74(19) . . ?
C5 C3 S2 113.08(18) . . ?
O1 C4 O2 124.2(2) . . ?
O1 C4 C2 117.2(2) . . ?
O2 C4 C2 118.7(2) . . ?
O3 C5 O4 124.1(3) . . ?
O3 C5 C3 116.8(2) . . ?
O4 C5 C3 119.0(2) . . ?
C4 O2 Ni1 125.56(16) . . ?
C5 O4 Ni1 125.70(17) . . ?
Ni1 O5 H5A 117(3) . . ?
Ni1 O5 H5B 123(3) . . ?
H5A O5 H5B 116(4) . . ?
Ni1 O6 H6A 118(3) . . ?
Ni1 O6 H6B 118(2) . . ?
H6A O6 H6B 102(3) . . ?
Ni1 O7 H7A 122(3) . . ?
Ni1 O7 H7B 118(3) . . ?
H7A O7 H7B 115(4) . . ?
Ni1 O8 H8A 124(3) . . ?
Ni1 O8 H8B 120(2) . . ?
H8A O8 H8B 104(3) . . ?
HW1A OW1 HW1B 114(4) . . ?
HW2A OW2 HW2B 108(5) . . ?

loop_
_geom_bond_atom_site_label_1
_geom_bond_atom_site_label_2
_geom_bond_distance
_geom_bond_site_symmetry_2
_geom_bond_publ_flag
Ni1 O4 2.0284(18) . ?
Ni1 O5 2.0344(19) . ?
Ni1 O2 2.0506(18) . ?
Ni1 O8 2.057(2) . ?
Ni1 O6 2.059(2) . ?
Ni1 O7 2.0599(19) . ?
S1 C2 1.756(2) . ?
S1 C1 1.765(3) . ?
S2 C3 1.745(3) . ?
S2 C1 1.771(3) . ?
C1 C1 1.292(5) 3_766 ?
C2 C3 1.343(3) . ?
C2 C4 1.499(3) . ?
C3 C5 1.512(3) . ?
C4 O1 1.244(3) . ?
C4 O2 1.265(3) . ?
C5 O3 1.235(3) . ?
C5 O4 1.256(3) . ?
O5 H5A 0.796(18) . ?
O5 H5B 0.782(18) . ?
O6 H6A 0.796(18) . ?
O6 H6B 0.84(4) . ?
O7 H7A 0.782(18) . ?
O7 H7B 0.780(18) . ?
O8 H8A 0.787(18) . ?
O8 H8B 0.85(4) . ?
OW1 HW1A 0.791(19) . ?
OW1 HW1B 0.85(5) . ?
OW2 HW2A 0.797(19) . ?
OW2 HW2B 0.83(4) . ?
